data_4106784
loop_
_publ_author_name
'Henrik Fahlquist'
'Dag Nor\'eus'
'Samantha Callear'
'William I. F. David'
'Bj\"orn C. Hauback'

_publ_section_title
;
 Two New Cluster Ions, Ga[GaH3]45- with a Neopentane Structure in
 Rb8Ga5H15 and [GaH2]nn- with a Polyethylene Structure in Rbn(GaH2)n,
 Represent a New Class of Compounds with Direct Ga-Ga Bonds Mimicking
 Common Hydrocarbons
;
_journal_name_full 'Journal of the American Chemical Society'
_journal_page_first 14574
_journal_page_last 14577
_journal_paper_doi 10.1021/ja2067687
_journal_volume 133
_journal_year 2011
_chemical_formula_sum 'D15 Ga5 Rb8'
_chemical_formula_weight 1062.55
_space_group_IT_number 203
_symmetry_cell_setting cubic
_symmetry_space_group_name_Hall '-F 2uv 2vw 3'
_symmetry_space_group_name_H-M 'F d -3 :2'
_audit_author_name version_1
_audit_creation_date 2011-03-14T15:14
_audit_creation_method 'from EXP file using GSAS2CIF'
_audit_update_record ' 2011-03-14T15:14  Initial CIF as created by GSAS2CIF'
_cell_angle_alpha 90.0
_cell_angle_beta 90.0
_cell_angle_gamma 90.0
_cell_formula_units_Z 8
_cell_length_a 16.76313(9)
_cell_length_b 16.76313
_cell_length_c 16.76313
_cell_measurement_temperature 298
_cell_volume 4710.48(3)
_computing_structure_refinement GSAS
_pd_block_id 2011-03-14T15:14|NEUTRON_FD3_2_phase1|version_1||
_pd_phase_name rb8ga5dx
_pd_prep_temperature 298
_pd_proc_ls_prof_R_factor 0.0219
_pd_proc_ls_prof_wR_factor 0.0234
_refine_ls_goodness_of_fit_all 2.78
_refine_ls_matrix_type full
_refine_ls_number_parameters 76
_refine_ls_number_restraints 0
_refine_ls_shift/su_max 3.13
_refine_ls_shift/su_mean 0.11
_cod_data_source_file ja2067687_si_002_1.cif
_cod_data_source_block NEUTRON_FD3_2_phase_1
_cod_original_cell_volume 4710.48(8)
_cod_original_sg_symbol_H-M 'F d -3'
_cod_database_code 4106784
_cod_database_fobs_code 4106784

loop_
_symmetry_equiv_pos_site_id
_symmetry_equiv_pos_as_xyz
1 +x,+y,+z
2 +z,+x,+y
3 +y,+z,+x
4 +x+1/4,+y+1/4,-z
5 -z,+x+1/4,+y+1/4
6 +y+1/4,-z,+x+1/4
7 -z+1/4,+x+1/2,-y+3/4
8 -y+3/4,-z+1/4,+x+1/2
9 +y+1/2,-z+1/4,-x+3/4
10 -x+3/4,+y+1/2,-z+1/4
11 -z+1/4,-x+3/4,+y+1/2
12 +x+1/2,-y+3/4,-z+1/4
-1 -x,-y,-z
-2 -z,-x,-y
-3 -y,-z,-x
-4 -x+3/4,-y+3/4,+z
-5 +z,-x+3/4,-y+3/4
-6 -y+3/4,+z,-x+3/4
-7 +z+3/4,-x+1/2,+y+1/4
-8 +y+1/4,+z+3/4,-x+1/2
-9 -y+1/2,+z+3/4,+x+1/4
-10 +x+1/4,-y+1/2,+z+3/4
-11 +z+3/4,+x+1/4,-y+1/2
-12 -x+1/2,+y+1/4,+z+3/4
101 +x,+y+1/2,+z+1/2
102 +z,+x+1/2,+y+1/2
103 +y,+z+1/2,+x+1/2
104 +x+1/4,+y+3/4,-z+1/2
105 -z,+x+3/4,+y+3/4
106 +y+1/4,-z+1/2,+x+3/4
107 -z+1/4,+x,-y+1/4
108 -y+3/4,-z+3/4,+x
109 +y+1/2,-z+3/4,-x+1/4
110 -x+3/4,+y,-z+3/4
111 -z+1/4,-x+1/4,+y
112 +x+1/2,-y+1/4,-z+3/4
-101 -x,-y+1/2,-z+1/2
-102 -z,-x+1/2,-y+1/2
-103 -y,-z+1/2,-x+1/2
-104 -x+3/4,-y+1/4,+z+1/2
-105 +z,-x+1/4,-y+1/4
-106 -y+3/4,+z+1/2,-x+1/4
-107 +z+3/4,-x,+y+3/4
-108 +y+1/4,+z+1/4,-x
-109 -y+1/2,+z+1/4,+x+3/4
-110 +x+1/4,-y,+z+1/4
-111 +z+3/4,+x+3/4,-y
-112 -x+1/2,+y+3/4,+z+1/4
201 +x+1/2,+y,+z+1/2
202 +z+1/2,+x,+y+1/2
203 +y+1/2,+z,+x+1/2
204 +x+3/4,+y+1/4,-z+1/2
205 -z+1/2,+x+1/4,+y+3/4
206 +y+3/4,-z,+x+3/4
207 -z+3/4,+x+1/2,-y+1/4
208 -y+1/4,-z+1/4,+x
209 +y,-z+1/4,-x+1/4
210 -x+1/4,+y+1/2,-z+3/4
211 -z+3/4,-x+3/4,+y
212 +x,-y+3/4,-z+3/4
-201 -x+1/2,-y,-z+1/2
-202 -z+1/2,-x,-y+1/2
-203 -y+1/2,-z,-x+1/2
-204 -x+1/4,-y+3/4,+z+1/2
-205 +z+1/2,-x+3/4,-y+1/4
-206 -y+1/4,+z,-x+1/4
-207 +z+1/4,-x+1/2,+y+3/4
-208 +y+3/4,+z+3/4,-x
-209 -y,+z+3/4,+x+3/4
-210 +x+3/4,-y+1/2,+z+1/4
-211 +z+1/4,+x+1/4,-y
-212 -x,+y+1/4,+z+1/4
301 +x+1/2,+y+1/2,+z
302 +z+1/2,+x+1/2,+y
303 +y+1/2,+z+1/2,+x
304 +x+3/4,+y+3/4,-z
305 -z+1/2,+x+3/4,+y+1/4
306 +y+3/4,-z+1/2,+x+1/4
307 -z+3/4,+x,-y+3/4
308 -y+1/4,-z+3/4,+x+1/2
309 +y,-z+3/4,-x+3/4
310 -x+1/4,+y,-z+1/4
311 -z+3/4,-x+1/4,+y+1/2
312 +x,-y+1/4,-z+1/4
-301 -x+1/2,-y+1/2,-z
-302 -z+1/2,-x+1/2,-y
-303 -y+1/2,-z+1/2,-x
-304 -x+1/4,-y+1/4,+z
-305 +z+1/2,-x+1/4,-y+3/4
-306 -y+1/4,+z+1/2,-x+3/4
-307 +z+1/4,-x,+y+1/4
-308 +y+3/4,+z+1/4,-x+1/2
-309 -y,+z+1/4,+x+1/4
-310 +x+3/4,-y,+z+3/4
-311 +z+1/4,+x+3/4,-y+1/2
-312 -x,+y+3/4,+z+3/4

loop_
_atom_site_aniso_label
_atom_site_aniso_U_11
_atom_site_aniso_U_12
_atom_site_aniso_U_13
_atom_site_aniso_U_22
_atom_site_aniso_U_23
_atom_site_aniso_U_33
D1 0.0477(11) -0.0715(20) -0.0923(19) 0.254(4) 0.1835(27) 0.255(4)

loop_
_atom_site_type_symbol
_atom_site_label
_atom_site_fract_x
_atom_site_fract_y
_atom_site_fract_z
_atom_site_occupancy
_atom_site_thermal_displace_type
_atom_site_U_iso_or_equiv
_atom_site_symmetry_multiplicity
Rb Rb1 0.0 0.0 0.0 1.0 Uiso 0.0464(10) 16
Rb Rb2 0.79849(9) 0.125 0.125 1.0 Uiso 0.0341(4) 48
Ga Ga1 0.20962(6) 0.20962(6) 0.20962(6) 1.0 Uiso 0.0236(4) 32
Ga Ga2 0.125 0.125 0.125 1.0 Uiso 0.0054(8) 8
D D1 0.45004(9) 0.19193(24) 0.53579(25) 1.0 Uani 0.18547 96
D D2 0.5 0.5 0.5 1.0 Uiso 0.0535(10) 16
D D3 0.625 0.625 0.625 1.0 Uiso 0.0402(12) 8

loop_
_atom_type_symbol
_atom_type_number_in_cell
Ga 40.0
Rb 64.0
D 120.0

loop_
_pd_block_diffractogram_id
2011-03-14T15:14|NEUTRON_FD3_2_H_02|version_1|ISIS_GEM
2011-03-14T15:14|NEUTRON_FD3_2_H_04|version_1|gem
2011-03-14T15:14|NEUTRON_FD3_2_H_05|version_1|gem
2011-03-14T15:14|NEUTRON_FD3_2_H_08|version_1|
